data_7033186
loop_
_publ_author_name
'Patel, Jully'
'Majee, Karunamay'
'Ahma Combining Dot Below D, Ejaz'
'Tanaka, Koji'
'Padhi, Sumanta Kumar'

_publ_section_title
;
 [Ru(V)(NCN-Me)(bpy)([double bond, length as m-dash]O)](3+) Mediates
 efficient C-H bond oxidation from NADH analogs in aqueous media rather
 than water oxidation.
;
_journal_issue 3
_journal_name_full 'Dalton transactions (Cambridge, England : 2003)'
_journal_page_first 920
_journal_page_last 923
_journal_paper_doi 10.1039/c4dt02827a
_journal_volume 44
_journal_year 2015
_chemical_formula_sum 'C26 H21 F6 I N5 P Ru'
_chemical_formula_weight 776.42
_chemical_name_systematic
; 
 ? 
;
_space_group_IT_number 15
_symmetry_cell_setting monoclinic
_symmetry_space_group_name_Hall '-C 2yc'
_symmetry_space_group_name_H-M 'C 1 2/c 1'
_atom_sites_solution_hydrogens geom
_atom_sites_solution_primary direct
_atom_sites_solution_secondary difmap
_audit_creation_method SHELXL-97
_audit_update_record
;
2014-11-13 deposited with the CCDC.
2014-11-20 downloaded from the CCDC.
;
_cell_angle_alpha 90.00
_cell_angle_beta 99.361(4)
_cell_angle_gamma 90.00
_cell_formula_units_Z 8
_cell_length_a 24.707(2)
_cell_length_b 10.3202(8)
_cell_length_c 24.740(2)
_cell_measurement_reflns_used 7693
_cell_measurement_temperature 100(2)
_cell_measurement_theta_max 28.24
_cell_measurement_theta_min 3.05
_cell_volume 6224.2(9)
_computing_cell_refinement 'Bruker SAINT'
_computing_data_collection 'Bruker APEX2'
_computing_data_reduction 'Bruker SAINT'
_computing_molecular_graphics 'Bruker SHELXTL'
_computing_publication_material 'Bruker SHELXTL'
_computing_structure_refinement 'SHELXL-97 (Sheldrick, 1997)'
_computing_structure_solution 'SHELXS-97 (Sheldrick, 1990)'
_diffrn_ambient_temperature 100(2)
_diffrn_measured_fraction_theta_full 0.991
_diffrn_measured_fraction_theta_max 0.991
_diffrn_measurement_device_type 'Bruker APEX-II CCD'
_diffrn_measurement_method '\f and \w scans'
_diffrn_radiation_monochromator graphite
_diffrn_radiation_source 'fine-focus sealed tube'
_diffrn_radiation_type MoK\a
_diffrn_radiation_wavelength 0.71073
_diffrn_reflns_av_R_equivalents 0.0355
_diffrn_reflns_av_unetI/netI 0.0175
_diffrn_reflns_limit_h_max 32
_diffrn_reflns_limit_h_min -32
_diffrn_reflns_limit_k_max 13
_diffrn_reflns_limit_k_min -13
_diffrn_reflns_limit_l_max 32
_diffrn_reflns_limit_l_min -32
_diffrn_reflns_number 34391
_diffrn_reflns_theta_full 28.24
_diffrn_reflns_theta_max 28.24
_diffrn_reflns_theta_min 3.05
_exptl_absorpt_coefficient_mu 1.607
_exptl_absorpt_correction_T_max 0.726
_exptl_absorpt_correction_T_min 0.684
_exptl_absorpt_correction_type multi-scan
_exptl_absorpt_process_details SADABS
_exptl_crystal_colour orange
_exptl_crystal_density_diffrn 1.657
_exptl_crystal_density_method 'not measured'
_exptl_crystal_description Blocks
_exptl_crystal_F_000 3024.0
_exptl_crystal_size_max 0.30
_exptl_crystal_size_mid 0.20
_exptl_crystal_size_min 0.20
_platon_squeeze_details
;
;
_refine_diff_density_max 1.278
_refine_diff_density_min -1.653
_refine_diff_density_rms 0.165
_refine_ls_extinction_method none
_refine_ls_goodness_of_fit_ref 1.009
_refine_ls_hydrogen_treatment mixed
_refine_ls_matrix_type full
_refine_ls_number_parameters 362
_refine_ls_number_reflns 7693
_refine_ls_number_restraints 0
_refine_ls_restrained_S_all 1.009
_refine_ls_R_factor_all 0.0689
_refine_ls_R_factor_gt 0.0681
_refine_ls_shift/su_max 0.000
_refine_ls_shift/su_mean 0.000
_refine_ls_structure_factor_coef Fsqd
_refine_ls_weighting_details 'calc w=1/[\s^2^(Fo^2^)+(0.0000P)^2^+490.7380P] where P=(Fo^2^+2Fc^2^)/3'
_refine_ls_weighting_scheme calc
_refine_ls_wR_factor_gt 0.1533
_refine_ls_wR_factor_ref 0.1536
_reflns_number_gt 7684
_reflns_number_total 7693
_reflns_threshold_expression >2sigma(I)
_cod_data_source_file c4dt02827a2.cif
_cod_data_source_block RuNCNI_1
_cod_depositor_comments
;
The following automatic conversions were performed:

'_exptl_absorpt_correction_type' value 'Multi-Scan' changed to
'multi-scan' according to
/usr/data/users/saulius/crontab/automatic-downloads/rss-feeds/RSC/lib/dictionaries/cif_core.dic
dictionary named 'cif_core.dic' version 2.4.2 from 2011-04-26.

Automatic conversion script
Id: cif_fix_values 2935 2014-11-11 08:27:57Z andrius 

 Adding full bibliography for 7033185--7033187.cif.
;
_cod_original_cell_volume 6224.3(9)
_cod_original_sg_symbol_H-M C2/c
_cod_database_code 7033186

loop_
_symmetry_equiv_pos_as_xyz
'x, y, z'
'-x, y, -z+1/2'
'x+1/2, y+1/2, z'
'-x+1/2, y+1/2, -z+1/2'
'-x, -y, -z'
'x, -y, z-1/2'
'-x+1/2, -y+1/2, -z'
'x+1/2, -y+1/2, z-1/2'

loop_
_atom_site_label
_atom_site_type_symbol
_atom_site_fract_x
_atom_site_fract_y
_atom_site_fract_z
_atom_site_U_iso_or_equiv
_atom_site_adp_type
_atom_site_occupancy
_atom_site_symmetry_multiplicity
_atom_site_calc_flag
_atom_site_refinement_flags
Ru1 Ru 0.63746(4) 0.46488(11) 0.39650(4) 0.0272(3) Uani 1 1 d .
I1 I 0.68131(4) 0.58538(8) 0.49087(4) 0.0361(3) Uani 1 1 d .
P1 P 0.48467(15) 0.9527(4) 0.37403(16) 0.0408(10) Uani 1 1 d .
F1 F 0.5210(6) 1.0654(14) 0.3600(5) 0.129(6) Uani 1 1 d .
F2 F 0.4738(4) 1.0302(13) 0.4259(5) 0.099(4) Uani 1 1 d .
F3 F 0.4303(4) 1.0158(13) 0.3403(5) 0.104(4) Uani 1 1 d .
F4 F 0.4453(5) 0.8456(11) 0.3879(6) 0.113(5) Uani 1 1 d .
F5 F 0.4961(5) 0.867(2) 0.3275(6) 0.187(10) Uani 1 1 d .
F6 F 0.5352(4) 0.8925(11) 0.4114(6) 0.112(5) Uani 1 1 d .
N1 N 0.7160(4) 0.3969(11) 0.3895(4) 0.029(3) Uani 1 1 d .
N2 N 0.5582(4) 0.4665(10) 0.4176(4) 0.024(2) Uani 1 1 d .
N3 N 0.6370(4) 0.0688(9) 0.4840(4) 0.026(2) Uani 1 1 d .
N4 N 0.6334(4) 0.6469(14) 0.3481(5) 0.044(3) Uani 1 1 d .
N5 N 0.6043(4) 0.4043(13) 0.3190(4) 0.042(3) Uani 1 1 d .
C1 C 0.7540(5) 0.4577(15) 0.3671(5) 0.041(4) Uani 1 1 d .
H1 H 0.7452 0.5403 0.3511 0.049 Uiso 1 1 calc R
C2 C 0.8051(6) 0.4092(17) 0.3654(6) 0.047(4) Uani 1 1 d .
H2 H 0.8304 0.4545 0.3474 0.057 Uiso 1 1 calc R
C3 C 0.8185(5) 0.2929(16) 0.3907(5) 0.043(4) Uani 1 1 d .
H3 H 0.8542 0.2577 0.3914 0.052 Uiso 1 1 calc R
C4 C 0.7809(5) 0.2274(15) 0.4148(6) 0.041(4) Uani 1 1 d .
H4 H 0.7899 0.1466 0.4323 0.050 Uiso 1 1 calc R
C5 C 0.7288(5) 0.2812(13) 0.4133(5) 0.030(3) Uani 1 1 d .
C6 C 0.6848(5) 0.2246(12) 0.4375(4) 0.026(3) Uani 1 1 d .
C7 C 0.6823(5) 0.1056(13) 0.4626(5) 0.031(3) Uani 1 1 d .
H7 H 0.7126 0.0482 0.4650 0.038 Uiso 1 1 calc R
C8 C 0.6364(6) -0.0577(13) 0.5092(6) 0.042(4) Uani 1 1 d .
H8A H 0.6198 -0.0510 0.5425 0.063 Uiso 1 1 calc R
H8B H 0.6740 -0.0901 0.5186 0.063 Uiso 1 1 calc R
H8C H 0.6148 -0.1176 0.4835 0.063 Uiso 1 1 calc R
C9 C 0.5918(5) 0.1422(12) 0.4788(5) 0.027(3) Uani 1 1 d .
H9 H 0.5602 0.1113 0.4921 0.032 Uiso 1 1 calc R
C10 C 0.5908(5) 0.2610(12) 0.4545(5) 0.024(3) Uani 1 1 d .
C11 C 0.5459(5) 0.3553(12) 0.4425(4) 0.024(3) Uani 1 1 d .
C12 C 0.4932(5) 0.3390(13) 0.4552(5) 0.031(3) Uani 1 1 d .
H12 H 0.4841 0.2616 0.4724 0.037 Uiso 1 1 calc R
C13 C 0.4546(5) 0.4347(13) 0.4428(5) 0.031(3) Uani 1 1 d .
H13 H 0.4189 0.4241 0.4515 0.037 Uiso 1 1 calc R
C14 C 0.4681(5) 0.5451(15) 0.4178(5) 0.034(3) Uani 1 1 d .
H14 H 0.4416 0.6116 0.4085 0.041 Uiso 1 1 calc R
C15 C 0.5201(5) 0.5592(12) 0.4063(5) 0.026(3) Uani 1 1 d .
H15 H 0.5295 0.6373 0.3898 0.032 Uiso 1 1 calc R
C16 C 0.6374(5) 0.3030(12) 0.4327(5) 0.023(3) Uani 1 1 d .
C17 C 0.6511(7) 0.7638(17) 0.3632(8) 0.060(5) Uani 1 1 d .
H17 H 0.6703 0.7741 0.3994 0.072 Uiso 1 1 calc R
C18 C 0.6440(8) 0.8700(19) 0.3311(10) 0.082(7) Uani 1 1 d .
H18 H 0.6566 0.9526 0.3446 0.098 Uiso 1 1 calc R
C19 C 0.6178(9) 0.855(2) 0.2783(11) 0.094(8) Uani 1 1 d .
H19 H 0.6121 0.9277 0.2547 0.113 Uiso 1 1 calc R
C20 C 0.5996(7) 0.734(3) 0.2590(8) 0.083(7) Uani 1 1 d .
H20 H 0.5813 0.7231 0.2224 0.099 Uiso 1 1 calc R
C21 C 0.6090(6) 0.625(2) 0.2949(8) 0.063(5) Uani 1 1 d .
C22 C 0.5923(6) 0.499(2) 0.2785(6) 0.063(6) Uani 1 1 d .
C23 C 0.5687(7) 0.458(3) 0.2271(7) 0.075(6) Uani 1 1 d .
H23 H 0.5605 0.5219 0.1993 0.090 Uiso 1 1 calc R
C24 C 0.5565(7) 0.335(3) 0.2138(7) 0.088(8) Uani 1 1 d .
H24 H 0.5405 0.3137 0.1774 0.105 Uiso 1 1 calc R
C25 C 0.5673(7) 0.239(2) 0.2534(7) 0.073(6) Uani 1 1 d .
H25 H 0.5589 0.1508 0.2454 0.088 Uiso 1 1 calc R
C26 C 0.5915(5) 0.2807(17) 0.3065(5) 0.041(4) Uani 1 1 d .
H26 H 0.5991 0.2175 0.3347 0.050 Uiso 1 1 calc R

loop_
_atom_site_aniso_label
_atom_site_aniso_U_11
_atom_site_aniso_U_22
_atom_site_aniso_U_33
_atom_site_aniso_U_23
_atom_site_aniso_U_13
_atom_site_aniso_U_12
Ru1 0.0219(6) 0.0387(7) 0.0221(6) 0.0123(5) 0.0067(4) 0.0057(5)
I1 0.0291(5) 0.0300(5) 0.0488(6) 0.0059(4) 0.0055(4) 0.0034(4)
P1 0.036(2) 0.042(2) 0.046(2) -0.0120(19) 0.0095(18) -0.0157(18)
F1 0.171(13) 0.151(12) 0.085(8) 0.014(8) 0.081(9) -0.096(10)
F2 0.070(7) 0.139(11) 0.093(8) -0.065(8) 0.030(6) -0.015(7)
F3 0.062(7) 0.125(10) 0.116(10) 0.028(8) -0.011(6) -0.012(7)
F4 0.076(8) 0.076(8) 0.186(13) 0.014(8) 0.015(8) -0.040(7)
F5 0.081(8) 0.35(2) 0.140(12) -0.201(15) 0.062(8) -0.080(12)
F6 0.071(7) 0.073(8) 0.169(12) -0.019(8) -0.049(8) 0.017(6)
N1 0.019(6) 0.052(8) 0.019(6) 0.009(5) 0.010(5) 0.002(5)
N2 0.026(6) 0.031(6) 0.015(5) -0.001(5) 0.001(4) 0.001(5)
N3 0.034(6) 0.018(6) 0.024(6) 0.006(5) -0.002(5) 0.001(5)
N4 0.027(7) 0.063(10) 0.042(8) 0.022(7) 0.006(6) 0.007(6)
N5 0.027(6) 0.073(10) 0.030(7) -0.011(7) 0.015(5) 0.008(6)
C1 0.028(8) 0.055(10) 0.038(8) 0.022(7) 0.002(7) 0.004(7)
C2 0.031(9) 0.080(12) 0.034(9) 0.014(8) 0.013(7) 0.002(8)
C3 0.022(8) 0.073(12) 0.036(8) 0.010(8) 0.009(7) 0.009(8)
C4 0.031(8) 0.054(10) 0.040(9) 0.015(7) 0.008(7) 0.018(8)
C5 0.025(8) 0.035(8) 0.029(7) 0.012(7) 0.000(6) 0.000(6)
C6 0.032(8) 0.032(8) 0.011(6) -0.005(6) -0.004(5) 0.004(6)
C7 0.040(8) 0.033(8) 0.022(7) -0.003(6) 0.010(6) 0.005(7)
C8 0.048(9) 0.036(9) 0.042(9) 0.013(7) 0.009(7) 0.006(7)
C9 0.029(8) 0.029(8) 0.022(7) 0.002(6) 0.006(6) -0.001(6)
C10 0.018(7) 0.035(8) 0.020(7) -0.011(6) 0.006(5) -0.003(6)
C11 0.024(7) 0.035(8) 0.013(6) -0.005(6) 0.004(5) -0.003(6)
C12 0.028(8) 0.035(8) 0.029(8) -0.013(6) 0.006(6) -0.003(7)
C13 0.026(7) 0.043(9) 0.024(7) -0.013(7) 0.004(6) -0.002(7)
C14 0.029(8) 0.054(10) 0.018(7) -0.012(7) -0.003(6) 0.009(7)
C15 0.029(8) 0.029(8) 0.017(7) -0.001(6) -0.009(6) 0.000(6)
C16 0.022(7) 0.025(7) 0.021(7) -0.006(6) -0.001(5) 0.005(6)
C17 0.052(10) 0.057(12) 0.081(13) 0.035(11) 0.038(9) 0.010(9)
C18 0.073(13) 0.069(14) 0.111(18) 0.069(14) 0.040(13) 0.030(11)
C19 0.075(15) 0.095(19) 0.12(2) 0.077(18) 0.047(15) 0.036(14)
C20 0.050(11) 0.13(2) 0.068(13) 0.074(15) 0.024(10) 0.033(13)
C21 0.021(8) 0.110(17) 0.063(13) 0.037(12) 0.022(8) 0.014(10)
C22 0.029(9) 0.138(19) 0.022(9) 0.043(11) 0.005(7) 0.011(11)
C23 0.044(11) 0.14(2) 0.034(11) 0.025(12) -0.008(8) -0.007(13)
C24 0.047(11) 0.19(3) 0.023(11) -0.007(15) 0.003(8) -0.008(15)
C25 0.047(10) 0.141(19) 0.036(11) -0.026(12) 0.018(8) -0.002(11)
C26 0.030(8) 0.079(13) 0.016(8) -0.001(8) 0.007(6) 0.006(8)

loop_
_atom_type_symbol
_atom_type_description
_atom_type_scat_dispersion_real
_atom_type_scat_dispersion_imag
_atom_type_scat_source
C C 0.0033 0.0016 'International Tables Vol C Tables 4.2.6.8 and 6.1.1.4'
H H 0.0000 0.0000 'International Tables Vol C Tables 4.2.6.8 and 6.1.1.4'
N N 0.0061 0.0033 'International Tables Vol C Tables 4.2.6.8 and 6.1.1.4'
F F 0.0171 0.0103 'International Tables Vol C Tables 4.2.6.8 and 6.1.1.4'
P P 0.1023 0.0942 'International Tables Vol C Tables 4.2.6.8 and 6.1.1.4'
Ru Ru -1.2594 0.8363 'International Tables Vol C Tables 4.2.6.8 and 6.1.1.4'
I I -0.4742 1.8119 'International Tables Vol C Tables 4.2.6.8 and 6.1.1.4'
O O 0.0106 0.0060 'International Tables Vol C Tables 4.2.6.8 and 6.1.1.4'

loop_
_geom_angle_atom_site_label_1
_geom_angle_atom_site_label_2
_geom_angle_atom_site_label_3
_geom_angle
C16 Ru1 N5 98.1(5)
C16 Ru1 N1 79.4(4)
N5 Ru1 N1 93.2(4)
C16 Ru1 N2 79.5(4)
N5 Ru1 N2 89.3(4)
N1 Ru1 N2 158.9(4)
C16 Ru1 N4 175.2(5)
N5 Ru1 N4 77.1(5)
N1 Ru1 N4 101.5(4)
N2 Ru1 N4 99.5(4)
C16 Ru1 I1 91.6(3)
N5 Ru1 I1 170.2(4)
N1 Ru1 I1 88.8(3)
N2 Ru1 I1 92.3(3)
N4 Ru1 I1 93.1(4)
F5 P1 F1 94.6(8)
F5 P1 F4 87.4(9)
F1 P1 F4 176.5(8)
F5 P1 F6 89.4(9)
F1 P1 F6 89.7(8)
F4 P1 F6 93.2(7)
F5 P1 F2 174.8(11)
F1 P1 F2 89.1(7)
F4 P1 F2 89.2(7)
F6 P1 F2 86.9(7)
F5 P1 F3 94.8(9)
F1 P1 F3 92.5(8)
F4 P1 F3 84.4(7)
F6 P1 F3 175.1(8)
F2 P1 F3 88.7(7)
C1 N1 C5 118.0(11)
C1 N1 Ru1 127.3(9)
C5 N1 Ru1 114.6(8)
C15 N2 C11 119.7(10)
C15 N2 Ru1 127.1(8)
C11 N2 Ru1 113.0(8)
C9 N3 C7 121.9(11)
C9 N3 C8 118.9(11)
C7 N3 C8 119.0(11)
C17 N4 C21 119.6(15)
C17 N4 Ru1 129.6(11)
C21 N4 Ru1 110.7(12)
C26 N5 C22 119.2(14)
C26 N5 Ru1 123.2(10)
C22 N5 Ru1 117.5(12)
N1 C1 C2 124.2(14)
C1 C2 C3 117.7(13)
C4 C3 C2 120.2(13)
C3 C4 C5 118.8(13)
N1 C5 C4 121.0(12)
N1 C5 C6 113.6(11)
C4 C5 C6 125.3(12)
C7 C6 C16 116.7(12)
C7 C6 C5 129.7(12)
C16 C6 C5 113.6(11)
N3 C7 C6 121.4(12)
N3 C9 C10 120.5(11)
C9 C10 C16 119.0(11)
C9 C10 C11 130.1(11)
C16 C10 C11 110.7(11)
N2 C11 C12 119.2(11)
N2 C11 C10 115.7(10)
C12 C11 C10 125.1(12)
C13 C12 C11 120.1(13)
C14 C13 C12 119.4(12)
C13 C14 C15 119.3(13)
N2 C15 C14 122.2(12)
C6 C16 C10 120.5(11)
C6 C16 Ru1 118.7(9)
C10 C16 Ru1 120.8(9)
N4 C17 C18 125(2)
C17 C18 C19 118(2)
C18 C19 C20 120.6(19)
C19 C20 C21 119(2)
N4 C21 C22 119.3(15)
N4 C21 C20 118(2)
C22 C21 C20 122.4(19)
C23 C22 N5 117(2)
C23 C22 C21 127.7(18)
N5 C22 C21 115.0(15)
C24 C23 C22 124(2)
C23 C24 C25 119.7(18)
C24 C25 C26 116(2)
N5 C26 C25 123.3(16)

loop_
_geom_bond_atom_site_label_1
_geom_bond_atom_site_label_2
_geom_bond_distance
Ru1 C16 1.896(12)
Ru1 N5 2.056(11)
Ru1 N1 2.096(9)
Ru1 N2 2.107(10)
Ru1 N4 2.221(12)
Ru1 I1 2.7107(14)
P1 F5 1.510(11)
P1 F1 1.543(11)
P1 F4 1.547(11)
P1 F6 1.556(11)
P1 F2 1.571(10)
P1 F3 1.601(11)
N1 C1 1.325(16)
N1 C5 1.345(16)
N2 C15 1.339(15)
N2 C11 1.360(16)
N3 C9 1.338(15)
N3 C7 1.367(16)
N3 C8 1.448(16)
N4 C17 1.32(2)
N4 C21 1.37(2)
N5 C26 1.338(19)
N5 C22 1.40(2)
C1 C2 1.364(19)
C2 C3 1.37(2)
C3 C4 1.363(19)
C4 C5 1.397(18)
C5 C6 1.447(17)
C6 C7 1.381(18)
C6 C16 1.414(17)
C9 C10 1.364(17)
C10 C16 1.417(17)
C10 C11 1.468(17)
C11 C12 1.398(17)
C12 C13 1.373(18)
C13 C14 1.362(19)
C14 C15 1.370(18)
C17 C18 1.35(2)
C18 C19 1.37(3)
C19 C20 1.39(3)
C20 C21 1.42(3)
C21 C22 1.41(3)
C22 C23 1.38(3)
C23 C24 1.33(3)
C24 C25 1.39(3)
C25 C26 1.42(2)

loop_
_platon_squeeze_void_nr
_platon_squeeze_void_average_x
_platon_squeeze_void_average_y
_platon_squeeze_void_average_z
_platon_squeeze_void_volume
_platon_squeeze_void_count_electrons
_platon_squeeze_void_content
1 0.250 -0.038 0.250 295 97 ' '
2 0.250 -0.003 0.750 295 94 ' '
3 0.750 -0.011 0.250 295 97 ' '
4 0.750 -0.026 0.750 295 94 ' '
